data_4020391
loop_
_publ_author_name
'Ravindranadh V. Somu'
'Rodney L. Johnson'

_journal_name_full 'Journal of Organic Chemistry'
_journal_page_first 5954
_journal_page_last 5963
_journal_paper_doi 10.1021/jo050529k
_journal_volume 70
_journal_year 2005
_chemical_absolute_configuration ad
_chemical_formula_moiety 'C21 H32 N4 O5 S'
_chemical_formula_sum 'C21 H32 N4 O5 S'
_chemical_formula_weight 452.57
_space_group_IT_number 19
_symmetry_cell_setting orthorhombic
_symmetry_space_group_name_Hall 'P 2ac 2ab'
_symmetry_space_group_name_H-M 'P 21 21 21'
_cell_angle_alpha 90.00
_cell_angle_beta 90.00
_cell_angle_gamma 90.00
_cell_formula_units_Z 4
_cell_length_a 9.8902(13)
_cell_length_b 10.0941(13)
_cell_length_c 23.188(3)
_cell_measurement_temperature 173(2)
_cell_volume 2314.9(5)
_diffrn_ambient_temperature 173(2)
_exptl_crystal_density_diffrn 1.299
_cod_depositor_comments
;
The following automatic conversions were performed:
'_symmetry_cell_setting' value 'Orthorhombic' changed to 'orthorhombic'
according to '/home/saulius/struct/CIF-dictionaries/cif_core.dic'
dictionary named 'cif_core.dic' version 2.4.1 from 2010-06-29.

Automatic conversion script
Id: cif_fix_enum 1527 2010-12-29 10:47:43Z saulius 
;
_cod_database_code 4020391

loop_
_symmetry_equiv_pos_as_xyz
'x, y, z'
'-x+1/2, -y, z+1/2'
'-x, y+1/2, -z+1/2'
'x+1/2, -y+1/2, -z'

loop_
_atom_site_label
_atom_site_type_symbol
_atom_site_fract_x
_atom_site_fract_y
_atom_site_fract_z
_atom_site_U_iso_or_equiv
_atom_site_adp_type
_atom_site_occupancy
_atom_site_symmetry_multiplicity
_atom_site_calc_flag
_atom_site_refinement_flags
_atom_site_disorder_assembly
_atom_site_disorder_group
S1 S 0.34031(6) 0.55514(5) 0.52723(2) 0.04488(15) Uani 1 1 d . . .
O1 O 0.08705(13) 0.29678(12) 0.39001(5) 0.0278(3) Uani 1 1 d . . .
O2 O 0.55307(15) 0.26039(18) 0.44394(7) 0.0504(4) Uani 1 1 d . . .
O3 O 0.20653(12) 0.54962(14) 0.32993(5) 0.0303(3) Uani 1 1 d . . .
O4 O 0.25622(12) 0.86240(12) 0.30540(5) 0.0278(3) Uani 1 1 d . . .
O5 O 0.38610(15) 0.83057(15) 0.22537(6) 0.0415(3) Uani 1 1 d . . .
N1 N 0.23100(13) 0.42900(13) 0.44136(5) 0.0202(3) Uani 1 1 d . . .
N2 N -0.00657(13) 0.58827(13) 0.36209(6) 0.0209(3) Uani 1 1 d . . .
N3 N 0.45215(16) 0.38468(17) 0.37499(6) 0.0322(3) Uani 1 1 d . . .
H3A H 0.5218 0.3799 0.3515 0.039 Uiso 1 1 calc R . .
H3B H 0.3795 0.4292 0.3648 0.039 Uiso 1 1 calc R . .
N4 N 0.19189(14) 0.71810(14) 0.23827(5) 0.0229(3) Uani 1 1 d . . .
C1 C 0.24530(17) 0.56506(16) 0.45977(7) 0.0239(3) Uani 1 1 d . . .
H1A H 0.2988 0.6156 0.4305 0.029 Uiso 1 1 calc R . .
C2 C 0.3543(2) 0.37499(17) 0.52535(7) 0.0300(4) Uani 1 1 d . . .
H2A H 0.4456 0.3466 0.5377 0.036 Uiso 1 1 calc R . .
H2B H 0.2866 0.3340 0.5513 0.036 Uiso 1 1 calc R . .
C3 C 0.32833(16) 0.33455(16) 0.46278(7) 0.0222(3) Uani 1 1 d . . .
H3C H 0.2842 0.2454 0.4631 0.027 Uiso 1 1 calc R . .
C4 C 0.11638(17) 0.40239(16) 0.41201(6) 0.0207(3) Uani 1 1 d . . .
C5 C 0.02208(16) 0.52372(15) 0.41814(6) 0.0209(3) Uani 1 1 d . . .
C6 C 0.09939(18) 0.61627(17) 0.46071(7) 0.0271(3) Uani 1 1 d . . .
H6A H 0.0952 0.7096 0.4477 0.033 Uiso 1 1 calc R . .
H6B H 0.0607 0.6102 0.5000 0.033 Uiso 1 1 calc R . .
C7 C -0.12592(17) 0.67716(17) 0.36047(8) 0.0269(3) Uani 1 1 d . . .
H7A H -0.1458 0.7003 0.3199 0.032 Uiso 1 1 calc R . .
H7B H -0.1040 0.7602 0.3812 0.032 Uiso 1 1 calc R . .
C8 C -0.25088(19) 0.6157(2) 0.38735(9) 0.0392(5) Uani 1 1 d . . .
H8A H -0.2813 0.5401 0.3634 0.047 Uiso 1 1 calc R . .
H8B H -0.3246 0.6820 0.3882 0.047 Uiso 1 1 calc R . .
C9 C -0.22239(19) 0.5679(2) 0.44827(8) 0.0357(4) Uani 1 1 d . . .
H9A H -0.3043 0.5268 0.4650 0.043 Uiso 1 1 calc R . .
H9B H -0.1950 0.6431 0.4730 0.043 Uiso 1 1 calc R . .
C10 C -0.10869(18) 0.46667(18) 0.44439(8) 0.0287(4) Uani 1 1 d . . .
H10A H -0.1393 0.3910 0.4206 0.034 Uiso 1 1 calc R . .
H10B H -0.0888 0.4327 0.4835 0.034 Uiso 1 1 calc R . .
C11 C 0.45661(18) 0.32450(18) 0.42600(8) 0.0285(4) Uani 1 1 d . . .
C12 C 0.09721(16) 0.60377(16) 0.32387(6) 0.0197(3) Uani 1 1 d . . .
C13 C 0.06863(16) 0.68985(16) 0.27026(6) 0.0208(3) Uani 1 1 d . . .
H13A H 0.0226 0.7741 0.2816 0.025 Uiso 1 1 calc R . .
C14 C 0.2005(2) 0.6478(2) 0.18329(8) 0.0347(4) Uani 1 1 d . . .
H14A H 0.2899 0.6053 0.1784 0.042 Uiso 1 1 calc R . .
H14B H 0.1837 0.7082 0.1504 0.042 Uiso 1 1 calc R . .
C15 C 0.0888(2) 0.5449(2) 0.18873(8) 0.0388(4) Uani 1 1 d . . .
H15A H 0.1224 0.4635 0.2078 0.047 Uiso 1 1 calc R . .
H15B H 0.0515 0.5214 0.1505 0.047 Uiso 1 1 calc R . .
C16 C -0.01701(19) 0.61392(19) 0.22577(7) 0.0300(4) Uani 1 1 d . . .
H16A H -0.0770 0.5488 0.2449 0.036 Uiso 1 1 calc R . .
H16B H -0.0727 0.6753 0.2024 0.036 Uiso 1 1 calc R . .
C17 C 0.28660(17) 0.80579(17) 0.25421(7) 0.0252(3) Uani 1 1 d . . .
C18 C 0.35902(19) 0.94302(19) 0.33566(8) 0.0335(4) Uani 1 1 d . . .
C19 C 0.3957(2) 1.0656(2) 0.30140(11) 0.0471(5) Uani 1 1 d . . .
H19A H 0.4451 1.0397 0.2666 0.071 Uiso 1 1 calc R . .
H19B H 0.4526 1.1237 0.3250 0.071 Uiso 1 1 calc R . .
H19C H 0.3130 1.1128 0.2905 0.071 Uiso 1 1 calc R . .
C20 C 0.4817(2) 0.8569(2) 0.34807(12) 0.0538(6) Uani 1 1 d . . .
H20A H 0.5249 0.8317 0.3117 0.081 Uiso 1 1 calc R . .
H20B H 0.4532 0.7770 0.3688 0.081 Uiso 1 1 calc R . .
H20C H 0.5462 0.9065 0.3718 0.081 Uiso 1 1 calc R . .
C21 C 0.2859(3) 0.9799(2) 0.39097(10) 0.0510(6) Uani 1 1 d . . .
H21A H 0.2583 0.8991 0.4112 0.077 Uiso 1 1 calc R . .
H21B H 0.2057 1.0329 0.3817 0.077 Uiso 1 1 calc R . .
H21C H 0.3465 1.0316 0.4157 0.077 Uiso 1 1 calc R . .

loop_
_atom_site_aniso_label
_atom_site_aniso_U_11
_atom_site_aniso_U_22
_atom_site_aniso_U_33
_atom_site_aniso_U_23
_atom_site_aniso_U_13
_atom_site_aniso_U_12
S1 0.0643(3) 0.0292(2) 0.0411(3) -0.0096(2) -0.0301(2) 0.0062(2)
O1 0.0322(6) 0.0235(6) 0.0276(6) -0.0044(5) -0.0035(5) 0.0002(5)
O2 0.0373(8) 0.0657(11) 0.0482(9) 0.0110(8) 0.0026(7) 0.0247(8)
O3 0.0243(6) 0.0421(7) 0.0246(6) 0.0110(6) 0.0034(5) 0.0069(5)
O4 0.0273(6) 0.0279(6) 0.0281(6) -0.0061(5) 0.0002(5) -0.0062(5)
O5 0.0381(8) 0.0454(8) 0.0409(7) -0.0056(7) 0.0161(6) -0.0139(7)
N1 0.0249(6) 0.0177(6) 0.0181(6) 0.0009(5) -0.0009(5) 0.0030(5)
N2 0.0209(6) 0.0230(6) 0.0188(6) 0.0046(5) -0.0002(5) 0.0033(5)
N3 0.0287(7) 0.0380(8) 0.0298(8) 0.0018(6) 0.0074(6) 0.0050(7)
N4 0.0287(7) 0.0249(7) 0.0152(6) 0.0007(5) 0.0029(5) -0.0025(6)
C1 0.0300(8) 0.0199(7) 0.0218(7) 0.0006(6) -0.0057(6) 0.0002(7)
C2 0.0399(9) 0.0278(8) 0.0222(8) 0.0002(7) -0.0073(7) 0.0057(7)
C3 0.0262(8) 0.0197(7) 0.0207(7) 0.0022(6) -0.0026(6) 0.0035(6)
C4 0.0252(8) 0.0220(7) 0.0148(6) 0.0022(6) 0.0023(6) 0.0009(6)
C5 0.0232(8) 0.0219(7) 0.0175(7) 0.0016(6) 0.0019(6) 0.0016(6)
C6 0.0356(9) 0.0241(8) 0.0217(8) -0.0036(6) -0.0017(7) 0.0042(7)
C7 0.0259(8) 0.0274(8) 0.0275(8) 0.0074(7) 0.0032(7) 0.0083(7)
C8 0.0223(8) 0.0477(11) 0.0475(11) 0.0151(10) 0.0060(8) 0.0079(8)
C9 0.0288(9) 0.0394(10) 0.0387(10) 0.0106(8) 0.0149(7) 0.0063(8)
C10 0.0295(8) 0.0271(8) 0.0296(8) 0.0077(7) 0.0087(7) 0.0021(7)
C11 0.0263(8) 0.0293(9) 0.0299(9) -0.0024(7) -0.0007(7) 0.0035(7)
C12 0.0212(7) 0.0224(7) 0.0156(6) 0.0016(6) -0.0010(6) -0.0014(6)
C13 0.0222(8) 0.0217(7) 0.0184(7) 0.0036(6) -0.0010(6) -0.0014(6)
C14 0.0446(10) 0.0375(10) 0.0220(8) -0.0074(7) 0.0076(8) -0.0070(9)
C15 0.0501(12) 0.0388(10) 0.0275(8) -0.0090(8) -0.0004(8) -0.0112(9)
C16 0.0315(9) 0.0370(9) 0.0215(8) 0.0036(7) -0.0084(7) -0.0084(8)
C17 0.0262(8) 0.0251(8) 0.0244(8) 0.0008(7) 0.0022(6) -0.0008(7)
C18 0.0317(9) 0.0281(8) 0.0408(10) -0.0059(8) -0.0121(8) -0.0033(8)
C19 0.0410(11) 0.0293(10) 0.0711(15) 0.0009(10) -0.0115(11) -0.0089(9)
C20 0.0427(12) 0.0452(13) 0.0733(16) -0.0021(11) -0.0220(12) 0.0074(10)
C21 0.0592(15) 0.0508(13) 0.0430(12) -0.0223(10) -0.0097(11) -0.0013(11)

loop_
_geom_bond_atom_site_label_1
_geom_bond_atom_site_label_2
_geom_bond_distance
_geom_bond_site_symmetry_2
_geom_bond_publ_flag
S1 C2 1.8242(18) . ?
S1 C1 1.8277(16) . ?
O1 C4 1.217(2) . ?
O2 C11 1.226(2) . ?
O3 C12 1.220(2) . ?
O4 C17 1.351(2) . ?
O4 C18 1.479(2) . ?
O5 C17 1.216(2) . ?
N1 C4 1.349(2) . ?
N1 C3 1.4431(19) . ?
N1 C1 1.445(2) . ?
N2 C12 1.365(2) . ?
N2 C5 1.4812(19) . ?
N2 C7 1.483(2) . ?
N3 C11 1.330(2) . ?
N3 H3A 0.8800 . ?
N3 H3B 0.8800 . ?
N4 C17 1.341(2) . ?
N4 C13 1.455(2) . ?
N4 C14 1.461(2) . ?
C1 C6 1.533(2) . ?
C1 H1A 1.0000 . ?
C2 C3 1.529(2) . ?
C2 H2A 0.9900 . ?
C2 H2B 0.9900 . ?
C3 C11 1.532(2) . ?
C3 H3C 1.0000 . ?
C4 C5 1.546(2) . ?
C5 C10 1.541(2) . ?
C5 C6 1.559(2) . ?
C6 H6A 0.9900 . ?
C6 H6B 0.9900 . ?
C7 C8 1.517(3) . ?
C7 H7A 0.9900 . ?
C7 H7B 0.9900 . ?
C8 C9 1.519(3) . ?
C8 H8A 0.9900 . ?
C8 H8B 0.9900 . ?
C9 C10 1.522(3) . ?
C9 H9A 0.9900 . ?
C9 H9B 0.9900 . ?
C10 H10A 0.9900 . ?
C10 H10B 0.9900 . ?
C12 C13 1.543(2) . ?
C13 C16 1.539(2) . ?
C13 H13A 1.0000 . ?
C14 C15 1.521(3) . ?
C14 H14A 0.9900 . ?
C14 H14B 0.9900 . ?
C15 C16 1.522(3) . ?
C15 H15A 0.9900 . ?
C15 H15B 0.9900 . ?
C16 H16A 0.9900 . ?
C16 H16B 0.9900 . ?
C18 C19 1.515(3) . ?
C18 C21 1.519(3) . ?
C18 C20 1.520(3) . ?
C19 H19A 0.9800 . ?
C19 H19B 0.9800 . ?
C19 H19C 0.9800 . ?
C20 H20A 0.9800 . ?
C20 H20B 0.9800 . ?
C20 H20C 0.9800 . ?
C21 H21A 0.9800 . ?
C21 H21B 0.9800 . ?
C21 H21C 0.9800 . ?

loop_
_cod_related_entry_id
_cod_related_entry_database
_cod_related_entry_code
1 ChemSpider 9399822
